data_2221534
loop_
_publ_author_name
'Hussain, Zahid'
'Shah, Muhammad Raza'
'Anis, Itrat'
'Ng, Seik Weng'

_publ_section_title
;
 Bis[2-(3-bromopropoxy)-5-methylphenyl]methane
;
_journal_coeditor_code TK2401
_journal_issue 4
_journal_name_full 'Acta Crystallographica Section E'
_journal_page_first o907
_journal_paper_doi 10.1107/S1600536809010587
_journal_volume 65
_journal_year 2009
_chemical_formula_iupac 'C21 H26 Br2 O2'
_chemical_formula_moiety 'C21 H26 Br2 O2'
_chemical_formula_sum 'C21 H26 Br2 O2'
_chemical_formula_weight 470.24
_chemical_name_systematic
;
Bis[2-(3-bromopropoxy)-5-methylphenyl]methane
;
_space_group_IT_number 14
_symmetry_cell_setting monoclinic
_symmetry_space_group_name_Hall '-P 2ybc'
_symmetry_space_group_name_H-M 'P 1 21/c 1'
_atom_sites_solution_hydrogens geom
_atom_sites_solution_primary direct
_atom_sites_solution_secondary difmap
_audit_creation_method SHELXL-97
_cell_angle_alpha 90
_cell_angle_beta 100.7770(10)
_cell_angle_gamma 90
_cell_formula_units_Z 4
_cell_length_a 12.0054(2)
_cell_length_b 11.9336(2)
_cell_length_c 14.2827(2)
_cell_measurement_reflns_used 5910
_cell_measurement_temperature 423(2)
_cell_measurement_theta_max 28.1
_cell_measurement_theta_min 2.4
_cell_volume 2010.16(6)
_computing_cell_refinement 'SAINT (Bruker, 2008)'
_computing_data_collection 'APEX2 (Bruker, 2008)'
_computing_data_reduction 'SAINT (Bruker, 2008)'
_computing_molecular_graphics 'X-SEED (Barbour, 2001)'
_computing_publication_material 'publCIF (Westrip, 2009)'
_computing_structure_refinement 'SHELXL97 (Sheldrick, 2008)'
_computing_structure_solution 'SHELXS97 (Sheldrick, 2008)'
_diffrn_ambient_temperature 130(2)
_diffrn_measured_fraction_theta_full 1.000
_diffrn_measured_fraction_theta_max 1.000
_diffrn_measurement_device_type 'Bruker SMART APEX'
_diffrn_measurement_method \w
_diffrn_radiation_monochromator graphite
_diffrn_radiation_source 'fine-focus sealed tube'
_diffrn_radiation_type MoK\a
_diffrn_radiation_wavelength 0.71073
_diffrn_reflns_av_R_equivalents 0.046
_diffrn_reflns_av_sigmaI/netI 0.040
_diffrn_reflns_limit_h_max 15
_diffrn_reflns_limit_h_min -15
_diffrn_reflns_limit_k_max 15
_diffrn_reflns_limit_k_min -15
_diffrn_reflns_limit_l_max 18
_diffrn_reflns_limit_l_min -18
_diffrn_reflns_number 18780
_diffrn_reflns_theta_full 27.5
_diffrn_reflns_theta_max 27.5
_diffrn_reflns_theta_min 1.7
_diffrn_standards_decay_% 0
_diffrn_standards_interval_count 0
_diffrn_standards_interval_time 0
_diffrn_standards_number 0
_exptl_absorpt_coefficient_mu 4.044
_exptl_absorpt_correction_T_max 0.738
_exptl_absorpt_correction_T_min 0.358
_exptl_absorpt_correction_type multi-scan
_exptl_absorpt_process_details '(SADABS; Sheldrick, 1996)'
_exptl_crystal_colour Colorless
_exptl_crystal_density_diffrn 1.554
_exptl_crystal_density_method 'not measured'
_exptl_crystal_description Plate
_exptl_crystal_F_000 952
_exptl_crystal_size_max 0.32
_exptl_crystal_size_mid 0.26
_exptl_crystal_size_min 0.08
_refine_diff_density_max 0.48
_refine_diff_density_min -0.62
_refine_ls_extinction_method none
_refine_ls_goodness_of_fit_ref 1.01
_refine_ls_hydrogen_treatment constr
_refine_ls_matrix_type full
_refine_ls_number_parameters 228
_refine_ls_number_reflns 4618
_refine_ls_number_restraints 0
_refine_ls_restrained_S_all 1.01
_refine_ls_R_factor_all 0.046
_refine_ls_R_factor_gt 0.031
_refine_ls_shift/su_max 0.001
_refine_ls_shift/su_mean 0.001
_refine_ls_structure_factor_coef Fsqd
_refine_ls_weighting_details 'calc w=1/[\s^2^(Fo^2^)+(0.034P)^2^+1.1820P] where P=(Fo^2^+2Fc^2^)/3'
_refine_ls_weighting_scheme calc
_refine_ls_wR_factor_gt 0.072
_refine_ls_wR_factor_ref 0.079
_reflns_number_gt 3627
_reflns_number_total 4618
_reflns_threshold_expression I>2\s(I)
_cod_data_source_file tk2401.cif
_cod_data_source_block I
_cod_depositor_comments
;
The following automatic conversions were performed:
'_symmetry_cell_setting' value 'Monoclinic' changed to 'monoclinic'
according to '/home/saulius/struct/CIF-dictionaries/cif_core.dic'
dictionary named 'cif_core.dic' version 2.4.1 from
2010-06-29.

'_exptl_absorpt_correction_type' value 'Multi-scan' changed
to 'multi-scan' according to
'/home/saulius/struct/CIF-dictionaries/cif_core.dic' dictionary named
'cif_core.dic' version 2.4.1 from 2010-06-29.

Automatic conversion script
Id: cif_fix_enum 1527 2010-12-29 10:47:43Z saulius 

The following automatic conversions were performed:

'_symmetry_cell_setting' value 'Monoclinic' changed to 'monoclinic'
according to /home/saulius/struct/CIF-dictionaries/cif_core.dic
dictionary named 'cif_core.dic' version 2.4.1 from
2010-06-29.

'_exptl_absorpt_correction_type' value 'Multi-scan'
changed to 'multi-scan' according to
/home/saulius/struct/CIF-dictionaries/cif_core.dic dictionary named
'cif_core.dic' version 2.4.1 from 2010-06-29.

Automatic conversion script
Id: cif_fix_values 1715 2011-07-08 13:25:40Z adriana 
;
_cod_original_sg_symbol_H-M 'P 21/c'
_cod_database_code 2221534
_cod_database_fobs_code 2221534

loop_
_symmetry_equiv_pos_as_xyz
'x, y, z'
'-x, y+1/2, -z+1/2'
'-x, -y, -z'
'x, -y-1/2, z-1/2'

loop_
_atom_site_type_symbol
_atom_site_label
_atom_site_fract_x
_atom_site_fract_y
_atom_site_fract_z
_atom_site_U_iso_or_equiv
_atom_site_adp_type
_atom_site_calc_flag
_atom_site_refinement_flags
_atom_site_occupancy
_atom_site_disorder_assembly
_atom_site_disorder_group
Br Br1 0.89529(2) 0.57379(2) 0.328900(19) 0.03798(9) Uani d . 1 . .
Br Br2 -0.01238(2) 0.17450(2) 0.39338(2) 0.04079(9) Uani d . 1 . .
O O1 0.61771(14) 0.43666(12) 0.39928(11) 0.0255(3) Uani d . 1 . .
O O2 0.38760(13) 0.14783(13) 0.48653(10) 0.0244(3) Uani d . 1 . .
C C1 0.8608(2) 0.4599(2) 0.41785(17) 0.0291(5) Uani d . 1 . .
H H1A 0.8199 0.3970 0.3814 0.035 Uiso calc R 1 . .
H H1B 0.9325 0.4303 0.4552 0.035 Uiso calc R 1 . .
C C2 0.7896(2) 0.5065(2) 0.48479(16) 0.0290(5) Uani d . 1 . .
H H2A 0.7851 0.4499 0.5347 0.035 Uiso calc R 1 . .
H H2B 0.8280 0.5734 0.5167 0.035 Uiso calc R 1 . .
C C3 0.6711(2) 0.53852(19) 0.43790(17) 0.0277(5) Uani d . 1 . .
H H3A 0.6297 0.5714 0.4851 0.033 Uiso calc R 1 . .
H H3B 0.6728 0.5940 0.3866 0.033 Uiso calc R 1 . .
C C4 0.5034(2) 0.43657(19) 0.36428(15) 0.0229(5) Uani d . 1 . .
C C5 0.4379(2) 0.5323(2) 0.34459(16) 0.0283(5) Uani d . 1 . .
H H5 0.4712 0.6042 0.3575 0.034 Uiso calc R 1 . .
C C6 0.3231(2) 0.5226(2) 0.30578(17) 0.0306(5) Uani d . 1 . .
H H6 0.2789 0.5886 0.2918 0.037 Uiso calc R 1 . .
C C7 0.2715(2) 0.4188(2) 0.28700(15) 0.0270(5) Uani d . 1 . .
C C8 0.3394(2) 0.32366(19) 0.30820(15) 0.0226(5) Uani d . 1 . .
H H8 0.3055 0.2519 0.2960 0.027 Uiso calc R 1 . .
C C9 0.45441(19) 0.32978(18) 0.34640(14) 0.0206(4) Uani d . 1 . .
C C10 0.1470(2) 0.4079(2) 0.24627(18) 0.0360(6) Uani d . 1 . .
H H10A 0.1241 0.4675 0.1994 0.054 Uiso calc R 1 . .
H H10B 0.1035 0.4143 0.2977 0.054 Uiso calc R 1 . .
H H10C 0.1323 0.3348 0.2152 0.054 Uiso calc R 1 . .
C C11 0.52599(19) 0.22530(18) 0.36524(14) 0.0208(4) Uani d . 1 . .
H H11A 0.5910 0.2323 0.3320 0.025 Uiso calc R 1 . .
H H11B 0.4801 0.1605 0.3372 0.025 Uiso calc R 1 . .
C C12 0.57131(19) 0.20078(17) 0.46953(14) 0.0198(4) Uani d . 1 . .
C C13 0.6855(2) 0.21308(18) 0.50828(15) 0.0231(5) Uani d . 1 . .
H H13 0.7348 0.2410 0.4688 0.028 Uiso calc R 1 . .
C C14 0.7311(2) 0.18620(19) 0.60292(16) 0.0257(5) Uani d . 1 . .
C C15 0.6577(2) 0.1448(2) 0.65809(16) 0.0281(5) Uani d . 1 . .
H H15 0.6867 0.1251 0.7225 0.034 Uiso calc R 1 . .
C C16 0.5428(2) 0.1311(2) 0.62258(16) 0.0269(5) Uani d . 1 . .
H H16 0.4941 0.1028 0.6623 0.032 Uiso calc R 1 . .
C C17 0.49961(19) 0.15936(17) 0.52813(15) 0.0213(5) Uani d . 1 . .
C C18 0.8558(2) 0.2004(2) 0.64178(18) 0.0346(6) Uani d . 1 . .
H H18A 0.8995 0.1754 0.5941 0.052 Uiso calc R 1 . .
H H18B 0.8771 0.1556 0.6998 0.052 Uiso calc R 1 . .
H H18C 0.8722 0.2796 0.6567 0.052 Uiso calc R 1 . .
C C19 0.3171(2) 0.0874(2) 0.53991(17) 0.0278(5) Uani d . 1 . .
H H19A 0.3126 0.1280 0.5996 0.033 Uiso calc R 1 . .
H H19B 0.3492 0.0121 0.5568 0.033 Uiso calc R 1 . .
C C20 0.2007(2) 0.07720(19) 0.47873(18) 0.0290(5) Uani d . 1 . .
H H20A 0.2074 0.0462 0.4157 0.035 Uiso calc R 1 . .
H H20B 0.1545 0.0246 0.5091 0.035 Uiso calc R 1 . .
C C21 0.1424(2) 0.1886(2) 0.46541(18) 0.0298(5) Uani d . 1 . .
H H21A 0.1860 0.2396 0.4311 0.036 Uiso calc R 1 . .
H H21B 0.1404 0.2219 0.5286 0.036 Uiso calc R 1 . .

loop_
_atom_site_aniso_label
_atom_site_aniso_U_11
_atom_site_aniso_U_22
_atom_site_aniso_U_33
_atom_site_aniso_U_12
_atom_site_aniso_U_13
_atom_site_aniso_U_23
Br1 0.03685(16) 0.04009(16) 0.04195(15) -0.00652(11) 0.02015(12) -0.00002(11)
Br2 0.03188(16) 0.04527(17) 0.04445(16) 0.00566(12) 0.00512(12) -0.00249(12)
O1 0.0253(9) 0.0198(8) 0.0330(8) -0.0047(6) 0.0098(7) -0.0048(6)
O2 0.0219(8) 0.0286(9) 0.0237(8) -0.0027(7) 0.0068(7) 0.0033(6)
C1 0.0291(13) 0.0257(12) 0.0311(12) -0.0052(10) 0.0018(10) -0.0029(10)
C2 0.0379(14) 0.0246(13) 0.0247(11) -0.0104(10) 0.0060(10) -0.0057(9)
C3 0.0350(14) 0.0217(12) 0.0297(12) -0.0072(10) 0.0149(10) -0.0062(9)
C4 0.0262(12) 0.0245(12) 0.0207(10) 0.0005(9) 0.0111(9) 0.0017(9)
C5 0.0365(14) 0.0224(12) 0.0296(12) 0.0019(10) 0.0152(10) 0.0022(9)
C6 0.0384(15) 0.0274(13) 0.0290(12) 0.0102(11) 0.0141(11) 0.0075(10)
C7 0.0273(13) 0.0347(13) 0.0203(10) 0.0050(10) 0.0080(9) 0.0023(9)
C8 0.0250(12) 0.0248(11) 0.0191(10) -0.0009(9) 0.0067(9) 0.0006(9)
C9 0.0251(12) 0.0225(11) 0.0156(9) 0.0013(9) 0.0079(8) 0.0013(8)
C10 0.0287(14) 0.0459(16) 0.0325(13) 0.0088(11) 0.0033(11) 0.0040(11)
C11 0.0239(12) 0.0205(11) 0.0191(10) -0.0006(9) 0.0065(9) -0.0022(8)
C12 0.0242(12) 0.0151(10) 0.0203(10) 0.0019(8) 0.0050(9) -0.0028(8)
C13 0.0258(12) 0.0177(11) 0.0264(11) -0.0024(9) 0.0061(9) -0.0017(9)
C14 0.0265(13) 0.0204(11) 0.0278(11) 0.0004(9) -0.0009(9) -0.0054(9)
C15 0.0332(14) 0.0296(13) 0.0189(10) 0.0048(10) -0.0015(10) 0.0001(9)
C16 0.0320(14) 0.0266(12) 0.0238(11) 0.0012(10) 0.0097(10) 0.0019(9)
C17 0.0227(12) 0.0183(11) 0.0227(10) 0.0008(9) 0.0042(9) -0.0014(8)
C18 0.0270(14) 0.0361(15) 0.0370(13) -0.0005(11) -0.0037(11) -0.0039(11)
C19 0.0281(13) 0.0241(12) 0.0338(12) -0.0028(10) 0.0125(10) 0.0036(10)
C20 0.0259(13) 0.0224(12) 0.0412(13) -0.0036(10) 0.0124(10) -0.0024(10)
C21 0.0314(14) 0.0244(12) 0.0351(12) -0.0001(10) 0.0096(11) -0.0038(10)

loop_
_atom_type_symbol
_atom_type_description
_atom_type_scat_dispersion_real
_atom_type_scat_dispersion_imag
_atom_type_scat_source
C C 0.0033 0.0016 'International Tables Vol C Tables 4.2.6.8 and 6.1.1.4'
H H 0.0000 0.0000 'International Tables Vol C Tables 4.2.6.8 and 6.1.1.4'
O O 0.0106 0.0060 'International Tables Vol C Tables 4.2.6.8 and 6.1.1.4'
Br Br -0.2901 2.4595 'International Tables Vol C Tables 4.2.6.8 and 6.1.1.4'

loop_
_geom_angle_atom_site_label_1
_geom_angle_atom_site_label_2
_geom_angle_atom_site_label_3
_geom_angle_site_symmetry_1
_geom_angle_site_symmetry_3
_geom_angle
_geom_angle_publ_flag
C4 O1 C3 . . 119.08(18) ?
C17 O2 C19 . . 116.61(17) ?
C2 C1 Br1 . . 111.78(17) ?
C2 C1 H1A . . 109.3 ?
Br1 C1 H1A . . 109.3 ?
C2 C1 H1B . . 109.3 ?
Br1 C1 H1B . . 109.3 ?
H1A C1 H1B . . 107.9 ?
C3 C2 C1 . . 114.44(19) ?
C3 C2 H2A . . 108.6 ?
C1 C2 H2A . . 108.6 ?
C3 C2 H2B . . 108.6 ?
C1 C2 H2B . . 108.6 ?
H2A C2 H2B . . 107.6 ?
O1 C3 C2 . . 105.84(19) ?
O1 C3 H3A . . 110.6 ?
C2 C3 H3A . . 110.6 ?
O1 C3 H3B . . 110.6 ?
C2 C3 H3B . . 110.6 ?
H3A C3 H3B . . 108.7 ?
O1 C4 C5 . . 124.4(2) ?
O1 C4 C9 . . 115.06(19) ?
C5 C4 C9 . . 120.5(2) ?
C4 C5 C6 . . 119.7(2) ?
C4 C5 H5 . . 120.2 ?
C6 C5 H5 . . 120.2 ?
C7 C6 C5 . . 121.6(2) ?
C7 C6 H6 . . 119.2 ?
C5 C6 H6 . . 119.2 ?
C6 C7 C8 . . 117.5(2) ?
C6 C7 C10 . . 121.8(2) ?
C8 C7 C10 . . 120.7(2) ?
C9 C8 C7 . . 122.7(2) ?
C9 C8 H8 . . 118.7 ?
C7 C8 H8 . . 118.7 ?
C8 C9 C4 . . 118.1(2) ?
C8 C9 C11 . . 121.2(2) ?
C4 C9 C11 . . 120.7(2) ?
C7 C10 H10A . . 109.5 ?
C7 C10 H10B . . 109.5 ?
H10A C10 H10B . . 109.5 ?
C7 C10 H10C . . 109.5 ?
H10A C10 H10C . . 109.5 ?
H10B C10 H10C . . 109.5 ?
C9 C11 C12 . . 114.98(17) ?
C9 C11 H11A . . 108.5 ?
C12 C11 H11A . . 108.5 ?
C9 C11 H11B . . 108.5 ?
C12 C11 H11B . . 108.5 ?
H11A C11 H11B . . 107.5 ?
C13 C12 C17 . . 118.14(19) ?
C13 C12 C11 . . 121.2(2) ?
C17 C12 C11 . . 120.6(2) ?
C12 C13 C14 . . 122.8(2) ?
C12 C13 H13 . . 118.6 ?
C14 C13 H13 . . 118.6 ?
C15 C14 C13 . . 117.3(2) ?
C15 C14 C18 . . 121.8(2) ?
C13 C14 C18 . . 120.9(2) ?
C14 C15 C16 . . 122.1(2) ?
C14 C15 H15 . . 118.9 ?
C16 C15 H15 . . 118.9 ?
C15 C16 C17 . . 119.3(2) ?
C15 C16 H16 . . 120.3 ?
C17 C16 H16 . . 120.3 ?
O2 C17 C16 . . 123.5(2) ?
O2 C17 C12 . . 116.07(18) ?
C16 C17 C12 . . 120.4(2) ?
C14 C18 H18A . . 109.5 ?
C14 C18 H18B . . 109.5 ?
H18A C18 H18B . . 109.5 ?
C14 C18 H18C . . 109.5 ?
H18A C18 H18C . . 109.5 ?
H18B C18 H18C . . 109.5 ?
O2 C19 C20 . . 107.90(19) ?
O2 C19 H19A . . 110.1 ?
C20 C19 H19A . . 110.1 ?
O2 C19 H19B . . 110.1 ?
C20 C19 H19B . . 110.1 ?
H19A C19 H19B . . 108.4 ?
C21 C20 C19 . . 111.2(2) ?
C21 C20 H20A . . 109.4 ?
C19 C20 H20A . . 109.4 ?
C21 C20 H20B . . 109.4 ?
C19 C20 H20B . . 109.4 ?
H20A C20 H20B . . 108.0 ?
C20 C21 Br2 . . 111.45(17) ?
C20 C21 H21A . . 109.3 ?
Br2 C21 H21A . . 109.3 ?
C20 C21 H21B . . 109.3 ?
Br2 C21 H21B . . 109.3 ?
H21A C21 H21B . . 108.0 ?

loop_
_geom_bond_atom_site_label_1
_geom_bond_atom_site_label_2
_geom_bond_site_symmetry_2
_geom_bond_distance
_geom_bond_publ_flag
Br1 C1 . 1.957(2) ?
Br2 C21 . 1.956(3) ?
O1 C4 . 1.369(3) ?
O1 C3 . 1.436(3) ?
O2 C17 . 1.372(3) ?
O2 C19 . 1.435(3) ?
C1 C2 . 1.503(3) ?
C1 H1A . 0.9900 ?
C1 H1B . 0.9900 ?
C2 C3 . 1.503(4) ?
C2 H2A . 0.9900 ?
C2 H2B . 0.9900 ?
C3 H3A . 0.9900 ?
C3 H3B . 0.9900 ?
C4 C5 . 1.386(3) ?
C4 C9 . 1.407(3) ?
C5 C6 . 1.391(4) ?
C5 H5 . 0.9500 ?
C6 C7 . 1.389(4) ?
C6 H6 . 0.9500 ?
C7 C8 . 1.397(3) ?
C7 C10 . 1.505(3) ?
C8 C9 . 1.388(3) ?
C8 H8 . 0.9500 ?
C9 C11 . 1.510(3) ?
C10 H10A . 0.9800 ?
C10 H10B . 0.9800 ?
C10 H10C . 0.9800 ?
C11 C12 . 1.516(3) ?
C11 H11A . 0.9900 ?
C11 H11B . 0.9900 ?
C12 C13 . 1.387(3) ?
C12 C17 . 1.398(3) ?
C13 C14 . 1.398(3) ?
C13 H13 . 0.9500 ?
C14 C15 . 1.379(3) ?
C14 C18 . 1.506(3) ?
C15 C16 . 1.388(3) ?
C15 H15 . 0.9500 ?
C16 C17 . 1.393(3) ?
C16 H16 . 0.9500 ?
C18 H18A . 0.9800 ?
C18 H18B . 0.9800 ?
C18 H18C . 0.9800 ?
C19 C20 . 1.509(3) ?
C19 H19A . 0.9900 ?
C19 H19B . 0.9900 ?
C20 C21 . 1.497(3) ?
C20 H20A . 0.9900 ?
C20 H20B . 0.9900 ?
C21 H21A . 0.9900 ?
C21 H21B . 0.9900 ?

loop_
_geom_torsion_atom_site_label_1
_geom_torsion_atom_site_label_2
_geom_torsion_atom_site_label_3
_geom_torsion_atom_site_label_4
_geom_torsion_site_symmetry_1
_geom_torsion_site_symmetry_2
_geom_torsion_site_symmetry_3
_geom_torsion_site_symmetry_4
_geom_torsion
_geom_torsion_publ_flag
Br1 C1 C2 C3 . . . . 67.6(2) ?
C4 O1 C3 C2 . . . . 170.44(18) ?
C1 C2 C3 O1 . . . . 62.5(2) ?
C3 O1 C4 C5 . . . . 14.2(3) ?
C3 O1 C4 C9 . . . . -167.37(18) ?
O1 C4 C5 C6 . . . . 177.6(2) ?
C9 C4 C5 C6 . . . . -0.8(3) ?
C4 C5 C6 C7 . . . . 0.7(3) ?
C5 C6 C7 C8 . . . . -0.3(3) ?
C5 C6 C7 C10 . . . . 179.2(2) ?
C6 C7 C8 C9 . . . . -0.2(3) ?
C10 C7 C8 C9 . . . . -179.6(2) ?
C7 C8 C9 C4 . . . . 0.1(3) ?
C7 C8 C9 C11 . . . . -177.87(19) ?
O1 C4 C9 C8 . . . . -178.16(18) ?
C5 C4 C9 C8 . . . . 0.4(3) ?
O1 C4 C9 C11 . . . . -0.2(3) ?
C5 C4 C9 C11 . . . . 178.35(19) ?
C8 C9 C11 C12 . . . . -113.2(2) ?
C4 C9 C11 C12 . . . . 68.9(3) ?
C9 C11 C12 C13 . . . . -109.0(2) ?
C9 C11 C12 C17 . . . . 74.4(3) ?
C17 C12 C13 C14 . . . . -0.2(3) ?
C11 C12 C13 C14 . . . . -176.9(2) ?
C12 C13 C14 C15 . . . . 0.7(3) ?
C12 C13 C14 C18 . . . . 179.7(2) ?
C13 C14 C15 C16 . . . . -0.7(3) ?
C18 C14 C15 C16 . . . . -179.8(2) ?
C14 C15 C16 C17 . . . . 0.3(4) ?
C19 O2 C17 C16 . . . . -10.0(3) ?
C19 O2 C17 C12 . . . . 169.29(19) ?
C15 C16 C17 O2 . . . . 179.4(2) ?
C15 C16 C17 C12 . . . . 0.2(3) ?
C13 C12 C17 O2 . . . . -179.52(18) ?
C11 C12 C17 O2 . . . . -2.8(3) ?
C13 C12 C17 C16 . . . . -0.2(3) ?
C11 C12 C17 C16 . . . . 176.5(2) ?
C17 O2 C19 C20 . . . . -175.85(18) ?
O2 C19 C20 C21 . . . . -69.0(3) ?
C19 C20 C21 Br2 . . . . -176.17(16) ?

loop_
_cod_related_entry_id
_cod_related_entry_database
_cod_related_entry_code
1 ChemSpider 24742027
